data_8102453
loop_
_publ_author_name
'Eiken Hauss\"uhl'
'Siegfried Hauss\"uhl'

_publ_section_title
;
 Crystal structure of bis(hexylammonium) zirconium
 bis(nitrilotriacetate) dihydrate, Zr(C6H16N)2(N(CH2COO)3)2 &#x00B7;
 2H2O
;
_journal_issue 3
_journal_name_full 'Zeitschrift f\"ur Kristallographie - New Crystal Structures'
_journal_page_first 407
_journal_volume 224
_journal_year 2009
_chemical_formula_sum 'C24 H48 N4 O14 Zr'
_chemical_formula_weight 707.88
_chemical_name_systematic
; 
bis(hexylammonium) zirconium bis(nitrilotriacetate) 
dihydrate 
;
_space_group_IT_number 15
_symmetry_cell_setting monoclinic
_symmetry_space_group_name_Hall '-C 2yc'
_symmetry_space_group_name_H-M 'C 1 2/c 1'
_atom_sites_solution_hydrogens geom
_atom_sites_solution_primary direct
_atom_sites_solution_secondary difmap
_audit_creation_method SHELXL-97
_cell_angle_alpha 90.00
_cell_angle_beta 113.20(3)
_cell_angle_gamma 90.00
_cell_formula_units_Z 4
_cell_length_a 18.866(4)
_cell_length_b 11.886(2)
_cell_length_c 16.096(3)
_cell_measurement_temperature 293(2)
_cell_volume 3317.5(13)
_computing_cell_refinement 'Enraf-Nonius EXPRESS'
_computing_data_collection 'Enraf-Nonius EXPRESS'
_computing_data_reduction 'Enraf-Nonius MOLEN'
_computing_structure_refinement 'SHELXL-97 (Sheldrick, 1997)'
_computing_structure_solution 'SHELXS-97 (Sheldrick, 1990)'
_diffrn_ambient_temperature 293(2)
_diffrn_measured_fraction_theta_full 0.999
_diffrn_measured_fraction_theta_max 0.999
_diffrn_measurement_device_type 'Nonius CAD4'
_diffrn_measurement_method \w--2\q
_diffrn_radiation_monochromator graphite
_diffrn_radiation_source 'fine-focus sealed tube'
_diffrn_radiation_type MoK\a
_diffrn_radiation_wavelength 0.71073
_diffrn_reflns_av_R_equivalents 0.0143
_diffrn_reflns_av_sigmaI/netI 0.0157
_diffrn_reflns_limit_h_max 22
_diffrn_reflns_limit_h_min -22
_diffrn_reflns_limit_k_max 0
_diffrn_reflns_limit_k_min -14
_diffrn_reflns_limit_l_max 19
_diffrn_reflns_limit_l_min -19
_diffrn_reflns_number 5839
_diffrn_reflns_theta_full 25.00
_diffrn_reflns_theta_max 25.00
_diffrn_reflns_theta_min 2.08
_diffrn_standards_interval_time 120
_diffrn_standards_number 4
_exptl_absorpt_coefficient_mu 0.399
_exptl_absorpt_correction_type 'empirical via \y scans'
_exptl_crystal_colour colorless
_exptl_crystal_density_diffrn 1.417
_exptl_crystal_density_meas 1.421(1)
_exptl_crystal_density_method 'not measured'
_exptl_crystal_description prism
_exptl_crystal_F_000 1488
_exptl_crystal_size_max 0.3
_exptl_crystal_size_mid 0.25
_exptl_crystal_size_min 0.22
_refine_diff_density_max 0.571
_refine_diff_density_min -0.402
_refine_diff_density_rms 0.050
_refine_ls_extinction_coef 0.0034(3)
_refine_ls_extinction_expression Fc^*^=kFc[1+0.001xFc^2^\l^3^/sin(2\q)]^-1/4^
_refine_ls_extinction_method SHELXL
_refine_ls_goodness_of_fit_ref 1.047
_refine_ls_hydrogen_treatment mixed
_refine_ls_matrix_type fullcycle
_refine_ls_number_parameters 263
_refine_ls_number_reflns 2923
_refine_ls_number_restraints 0
_refine_ls_restrained_S_all 1.047
_refine_ls_R_factor_all 0.0348
_refine_ls_R_factor_gt 0.0326
_refine_ls_shift/su_max 0.002
_refine_ls_shift/su_mean 0.000
_refine_ls_structure_factor_coef Fsqd
_refine_ls_weighting_details 'calc w=1/[\s^2^(Fo^2^)+(0.0459P)^2^+4.6059P] where P=(Fo^2^+2Fc^2^)/3'
_refine_ls_weighting_scheme calc
_refine_ls_wR_factor_gt 0.0851
_refine_ls_wR_factor_ref 0.0876
_reflns_number_gt 2771
_reflns_number_total 2923
_reflns_threshold_expression >2sigma(I)
_cod_data_source_file 1267-2631.cff
_cod_data_source_block hexamzia
_cod_original_cell_volume 3317.5(11)
_cod_original_sg_symbol_H-M 'C 2/c'
_cod_database_code 8102453

loop_
_symmetry_equiv_pos_as_xyz
'x, y, z'
'x, -y, z+1/2'
'x+1/2, y+1/2, z'
'x+1/2, -y+1/2, z+1/2'
'-x, -y, -z'
'-x, y, -z-1/2'
'-x+1/2, -y+1/2, -z'
'-x+1/2, y+1/2, -z-1/2'

loop_
_atom_site_label
_atom_site_type_symbol
_atom_site_fract_x
_atom_site_fract_y
_atom_site_fract_z
_atom_site_U_iso_or_equiv
_atom_site_adp_type
_atom_site_occupancy
_atom_site_symmetry_multiplicity
_atom_site_calc_flag
_atom_site_refinement_flags
_atom_site_disorder_assembly
_atom_site_disorder_group
Zr1 Zr 0.0000 0.73761(2) 0.2500 0.03621(13) Uani 1 2 d S . .
N1 N -0.08786(10) 0.65721(17) 0.10596(13) 0.0454(5) Uani 1 1 d . . .
C11 C -0.06307(15) 0.5412(2) 0.0982(2) 0.0577(7) Uani 1 1 d . . .
H11A H -0.0787(18) 0.516(3) 0.036(2) 0.070(9) Uiso 1 1 d . . .
H11B H -0.0857(17) 0.492(2) 0.1299(19) 0.064(8) Uiso 1 1 d . . .
C12 C -0.16691(14) 0.6590(3) 0.10459(18) 0.0536(6) Uani 1 1 d . . .
H12A H -0.1717(16) 0.595(2) 0.1367(18) 0.055(8) Uiso 1 1 d . . .
H12B H -0.2054(17) 0.658(2) 0.045(2) 0.066(8) Uiso 1 1 d . . .
C13 C -0.08331(17) 0.7289(3) 0.03244(18) 0.0571(7) Uani 1 1 d . . .
H13A H -0.0484(19) 0.695(3) 0.009(2) 0.076(9) Uiso 1 1 d . . .
H13B H -0.1300(19) 0.732(2) -0.019(2) 0.063(9) Uiso 1 1 d . . .
C14 C 0.02400(15) 0.5315(2) 0.14713(18) 0.0563(6) Uani 1 1 d . . .
C15 C -0.17805(15) 0.7596(2) 0.15490(18) 0.0546(7) Uani 1 1 d . . .
C16 C -0.05255(15) 0.8447(2) 0.06378(16) 0.0553(6) Uani 1 1 d . . .
N3 N 0.12580(17) 1.0149(3) 0.16941(18) 0.0669(6) Uani 1 1 d . . .
H3A H 0.099(2) 0.964(3) 0.175(2) 0.081(11) Uiso 1 1 d . . .
H3B H 0.176(2) 0.997(3) 0.195(2) 0.086(11) Uiso 1 1 d . . .
H3C H 0.1089(19) 1.026(3) 0.105(2) 0.078(10) Uiso 1 1 d . . .
C31 C 0.1112(3) 1.1209(4) 0.2100(3) 0.1032(13) Uani 1 1 d . . .
H31A H 0.148(3) 1.181(5) 0.218(3) 0.141(18) Uiso 1 1 d . . .
H31B H 0.064(4) 1.149(5) 0.212(4) 0.16(2) Uiso 1 1 d . . .
C32 C 0.1247(4) 1.1027(5) 0.3077(4) 0.1238(18) Uani 1 1 d . . .
H32A H 0.087(3) 1.054(5) 0.318(4) 0.16(2) Uiso 1 1 d . . .
H32B H 0.1869(18) 1.091(2) 0.361(2) 0.064(8) Uiso 1 1 d . . .
C33 C 0.1160(5) 1.2072(6) 0.3560(5) 0.147(2) Uani 1 1 d . . .
H33A H 0.067(3) 1.245(3) 0.306(3) 0.096(14) Uiso 1 1 d . . .
H33B H 0.146(3) 1.278(4) 0.333(3) 0.140(18) Uiso 1 1 d . . .
C34 C 0.1355(4) 1.1829(6) 0.4579(5) 0.163(2) Uani 1 1 d . . .
H34A H 0.0976 1.1313 0.4630 0.195 Uiso 1 1 calc R . .
H34B H 0.1856 1.1468 0.4844 0.195 Uiso 1 1 calc R . .
C35 C 0.1364(6) 1.2855(7) 0.5081(7) 0.230(5) Uani 1 1 d . . .
H35A H 0.1748 1.3371 0.5045 0.275 Uiso 1 1 calc R . .
H35B H 0.0864 1.3220 0.4824 0.275 Uiso 1 1 calc R . .
C36 C 0.1522(5) 1.2595(5) 0.5909(6) 0.184(4) Uani 1 1 d . . .
H36A H 0.1269 1.1903 0.5934 0.240 Uiso 1 1 calc R . .
H36B H 0.1347 1.3183 0.6191 0.240 Uiso 1 1 calc R . .
H36C H 0.2069 1.2505 0.6221 0.240 Uiso 1 1 calc R . .
O14A O 0.05870(13) 0.4552(2) 0.12929(17) 0.0881(8) Uani 1 1 d . . .
O14B O 0.05567(9) 0.60613(15) 0.20884(11) 0.0505(4) Uani 1 1 d . . .
O15A O -0.24381(11) 0.7883(2) 0.14245(16) 0.0880(8) Uani 1 1 d . . .
O15B O -0.11653(9) 0.80669(16) 0.21061(11) 0.0499(4) Uani 1 1 d . . .
O16A O -0.06931(17) 0.9238(2) 0.01154(15) 0.0960(8) Uani 1 1 d . . .
O16B O -0.00461(10) 0.85246(15) 0.14694(10) 0.0514(4) Uani 1 1 d . . .
OW1 O -0.28003(16) 0.9449(3) 0.2451(2) 0.0969(8) Uani 1 1 d . . .
HW1A H -0.327(3) 0.969(4) 0.208(3) 0.126 Uiso 1 1 d . . .
HW1B H -0.267(3) 0.902(4) 0.212(3) 0.126 Uiso 1 1 d . . .

loop_
_atom_site_aniso_label
_atom_site_aniso_U_11
_atom_site_aniso_U_22
_atom_site_aniso_U_33
_atom_site_aniso_U_23
_atom_site_aniso_U_13
_atom_site_aniso_U_12
Zr1 0.02639(18) 0.0469(2) 0.02986(18) 0.000 0.00522(12) 0.000
N1 0.0317(9) 0.0583(12) 0.0392(10) -0.0070(9) 0.0064(8) 0.0022(8)
C11 0.0443(14) 0.0605(15) 0.0589(16) -0.0170(13) 0.0101(12) 0.0018(12)
C12 0.0291(11) 0.0740(17) 0.0480(13) -0.0083(12) 0.0049(10) -0.0014(11)
C13 0.0460(14) 0.0832(19) 0.0347(12) -0.0032(12) 0.0078(11) 0.0016(13)
C14 0.0445(14) 0.0622(16) 0.0572(15) -0.0091(12) 0.0146(12) 0.0059(12)
C15 0.0322(13) 0.0799(18) 0.0433(13) -0.0037(12) 0.0059(10) 0.0087(11)
C16 0.0485(14) 0.0741(17) 0.0374(12) 0.0093(12) 0.0106(11) 0.0030(13)
N3 0.0619(15) 0.0825(17) 0.0505(13) 0.0088(12) 0.0158(11) -0.0083(13)
C31 0.121(4) 0.099(3) 0.100(3) -0.007(2) 0.053(3) -0.010(3)
C32 0.167(5) 0.118(4) 0.103(3) -0.023(3) 0.071(4) -0.040(4)
C33 0.166(6) 0.129(4) 0.166(6) -0.041(4) 0.086(5) -0.032(4)
C34 0.176(6) 0.142(5) 0.184(7) 0.013(5) 0.086(6) 0.015(5)
C35 0.312(12) 0.167(6) 0.311(12) 0.130(7) 0.233(10) 0.153(7)
C36 0.217(8) 0.153(6) 0.266(10) 0.061(6) 0.183(8) 0.039(5)
O14A 0.0595(13) 0.0877(16) 0.1023(17) -0.0346(13) 0.0160(12) 0.0217(12)
O14B 0.0335(8) 0.0610(10) 0.0507(9) -0.0072(8) 0.0100(7) 0.0043(7)
O15A 0.0321(10) 0.137(2) 0.0794(15) -0.0338(15) 0.0048(10) 0.0191(12)
O15B 0.0343(8) 0.0640(10) 0.0433(9) -0.0058(8) 0.0067(7) 0.0082(8)
O16A 0.118(2) 0.0919(17) 0.0494(12) 0.0241(12) 0.0020(12) -0.0065(15)
O16B 0.0461(9) 0.0619(10) 0.0376(8) 0.0059(7) 0.0072(7) -0.0039(8)
OW1 0.0622(14) 0.114(2) 0.0950(17) -0.0296(15) 0.0101(12) 0.0123(14)

loop_
_atom_type_symbol
_atom_type_description
_atom_type_scat_dispersion_real
_atom_type_scat_dispersion_imag
_atom_type_scat_source
C C 0.0033 0.0016 'International Tables Vol C Tables 4.2.6.8 and 6.1.1.4'
H H 0.0000 0.0000 'International Tables Vol C Tables 4.2.6.8 and 6.1.1.4'
N N 0.0061 0.0033 'International Tables Vol C Tables 4.2.6.8 and 6.1.1.4'
O O 0.0106 0.0060 'International Tables Vol C Tables 4.2.6.8 and 6.1.1.4'
Zr Zr -2.9673 0.5597 'International Tables Vol C Tables 4.2.6.8 and 6.1.1.4'

loop_
_geom_angle_atom_site_label_1
_geom_angle_atom_site_label_2
_geom_angle_atom_site_label_3
_geom_angle
_geom_angle_site_symmetry_1
_geom_angle_site_symmetry_3
_geom_angle_publ_flag
O16B Zr1 O16B 99.99(10) 6_556 . ?
O16B Zr1 O14B 95.87(7) 6_556 6_556 ?
O16B Zr1 O14B 147.31(6) . 6_556 ?
O16B Zr1 O14B 147.31(6) 6_556 . ?
O16B Zr1 O14B 95.87(7) . . ?
O14B Zr1 O14B 85.55(10) 6_556 . ?
O16B Zr1 O15B 78.79(7) 6_556 6_556 ?
O16B Zr1 O15B 73.33(7) . 6_556 ?
O14B Zr1 O15B 138.24(6) 6_556 6_556 ?
O14B Zr1 O15B 78.67(7) . 6_556 ?
O16B Zr1 O15B 73.33(7) 6_556 . ?
O16B Zr1 O15B 78.79(7) . . ?
O14B Zr1 O15B 78.67(7) 6_556 . ?
O14B Zr1 O15B 138.24(6) . . ?
O15B Zr1 O15B 136.03(10) 6_556 . ?
O16B Zr1 N1 142.55(6) 6_556 . ?
O16B Zr1 N1 72.99(7) . . ?
O14B Zr1 N1 77.03(7) 6_556 . ?
O14B Zr1 N1 69.65(6) . . ?
O15B Zr1 N1 130.29(7) 6_556 . ?
O15B Zr1 N1 69.22(7) . . ?
O16B Zr1 N1 72.99(7) 6_556 6_556 ?
O16B Zr1 N1 142.55(6) . 6_556 ?
O14B Zr1 N1 69.65(6) 6_556 6_556 ?
O14B Zr1 N1 77.03(7) . 6_556 ?
O15B Zr1 N1 69.22(7) 6_556 6_556 ?
O15B Zr1 N1 130.29(7) . 6_556 ?
N1 Zr1 N1 134.11(10) . 6_556 ?
C11 N1 C12 111.2(2) . . ?
C11 N1 C13 110.4(2) . . ?
C12 N1 C13 110.7(2) . . ?
C11 N1 Zr1 108.97(14) . . ?
C12 N1 Zr1 108.05(14) . . ?
C13 N1 Zr1 107.43(15) . . ?
N1 C11 C14 109.9(2) . . ?
N1 C11 H11A 113.5(19) . . ?
C14 C11 H11A 109.8(19) . . ?
N1 C11 H11B 107.5(17) . . ?
C14 C11 H11B 106.7(18) . . ?
H11A C11 H11B 109(2) . . ?
N1 C12 C15 110.9(2) . . ?
N1 C12 H12A 107.0(17) . . ?
C15 C12 H12A 106.6(16) . . ?
N1 C12 H12B 112.2(18) . . ?
C15 C12 H12B 109.8(18) . . ?
H12A C12 H12B 110(2) . . ?
N1 C13 C16 113.2(2) . . ?
N1 C13 H13A 109(2) . . ?
C16 C13 H13A 106(2) . . ?
N1 C13 H13B 113.4(19) . . ?
C16 C13 H13B 111.1(17) . . ?
H13A C13 H13B 103(3) . . ?
O14A C14 O14B 124.4(2) . . ?
O14A C14 C11 120.4(2) . . ?
O14B C14 C11 115.1(2) . . ?
O15A C15 O15B 125.0(3) . . ?
O15A C15 C12 118.7(2) . . ?
O15B C15 C12 116.3(2) . . ?
O16A C16 O16B 123.1(3) . . ?
O16A C16 C13 121.0(2) . . ?
O16B C16 C13 115.7(2) . . ?
C31 N3 H3A 111(2) . . ?
C31 N3 H3B 110(2) . . ?
H3A N3 H3B 111(3) . . ?
C31 N3 H3C 108(2) . . ?
H3A N3 H3C 105(3) . . ?
H3B N3 H3C 112(3) . . ?
N3 C31 C32 110.5(4) . . ?
N3 C31 H31A 116(3) . . ?
C32 C31 H31A 99(3) . . ?
N3 C31 H31B 130(4) . . ?
C32 C31 H31B 78(3) . . ?
H31A C31 H31B 112(4) . . ?
C31 C32 C33 114.3(6) . . ?
C31 C32 H32A 116(3) . . ?
C33 C32 H32A 100(3) . . ?
C31 C32 H32B 119.7(16) . . ?
C33 C32 H32B 90.2(15) . . ?
H32A C32 H32B 113(4) . . ?
C32 C33 C34 111.1(6) . . ?
C32 C33 H33A 102(2) . . ?
C34 C33 H33A 131(3) . . ?
C32 C33 H33B 106(3) . . ?
C34 C33 H33B 122(3) . . ?
H33A C33 H33B 80(3) . . ?
C35 C34 C33 111.9(6) . . ?
C35 C34 H34A 109.2 . . ?
C33 C34 H34A 109.2 . . ?
C35 C34 H34B 109.2 . . ?
C33 C34 H34B 109.2 . . ?
H34A C34 H34B 107.9 . . ?
C36 C35 C34 108.7(6) . . ?
C36 C35 H35A 109.9 . . ?
C34 C35 H35A 109.9 . . ?
C36 C35 H35B 109.9 . . ?
C34 C35 H35B 109.9 . . ?
H35A C35 H35B 108.3 . . ?
C35 C36 H36A 109.5 . . ?
C35 C36 H36B 109.5 . . ?
H36A C36 H36B 109.5 . . ?
C35 C36 H36C 109.5 . . ?
H36A C36 H36C 109.5 . . ?
H36B C36 H36C 109.5 . . ?
C14 O14B Zr1 127.51(15) . . ?
C15 O15B Zr1 124.54(16) . . ?
C16 O16B Zr1 124.12(17) . . ?
HW1A OW1 HW1B 103(4) . . ?

loop_
_geom_bond_atom_site_label_1
_geom_bond_atom_site_label_2
_geom_bond_distance
_geom_bond_site_symmetry_2
_geom_bond_publ_flag
Zr1 O16B 2.1235(17) 6_556 ?
Zr1 O16B 2.1235(17) . ?
Zr1 O14B 2.1290(17) 6_556 ?
Zr1 O14B 2.1290(17) . ?
Zr1 O15B 2.1934(16) 6_556 ?
Zr1 O15B 2.1934(16) . ?
Zr1 N1 2.451(2) . ?
Zr1 N1 2.451(2) 6_556 ?
N1 C11 1.477(3) . ?
N1 C12 1.483(3) . ?
N1 C13 1.488(4) . ?
C11 C14 1.521(4) . ?
C11 H11A 0.97(3) . ?
C11 H11B 0.98(3) . ?
C12 C15 1.505(4) . ?
C12 H12A 0.95(3) . ?
C12 H12B 0.95(3) . ?
C13 C16 1.502(4) . ?
C13 H13A 0.97(3) . ?
C13 H13B 0.94(3) . ?
C14 O14A 1.217(3) . ?
C14 O14B 1.290(3) . ?
C15 O15A 1.225(3) . ?
C15 O15B 1.282(3) . ?
C16 O16A 1.217(3) . ?
C16 O16B 1.290(3) . ?
N3 C31 1.494(6) . ?
N3 H3A 0.82(4) . ?
N3 H3B 0.89(4) . ?
N3 H3C 0.97(3) . ?
C31 C32 1.506(7) . ?
C31 H31A 0.96(5) . ?
C31 H31B 0.96(6) . ?
C32 C33 1.509(8) . ?
C32 H32A 0.98(6) . ?
C32 H32B 1.16(3) . ?
C33 C34 1.561(9) . ?
C33 H33A 1.06(4) . ?
C33 H33B 1.16(5) . ?
C34 C35 1.459(10) . ?
C34 H34A 0.9700 . ?
C34 H34B 0.9700 . ?
C35 C36 1.282(10) . ?
C35 H35A 0.9700 . ?
C35 H35B 0.9700 . ?
C36 H36A 0.9600 . ?
C36 H36B 0.9600 . ?
C36 H36C 0.9600 . ?
OW1 HW1A 0.90(5) . ?
OW1 HW1B 0.84(5) . ?
